data_4115619
loop_
_publ_author_name
'Masaki Shimizu'
'Takuya Fujimoto'
'Hiroshi Minezaki'
'Takeshi Hata'
'Tamejiro Hiyama'

_publ_contact_author 'Masaki Shimizu'
_publ_contact_author_email shimizu@npc05.kuic.Kyoto-u.ac.jp
_publ_contact_author_fax +81-75-753-5555
_publ_contact_author_phone +81-75-753-5535
_publ_section_title
;
 New, General, and Stereoselective Synthesis of CF3-Containing Tri- and
 Tetrasubstituted Oxiranes and Tetrasubstituted Alkenes
;
_journal_name_full 'Journal of the American Chemical Society'
_journal_page_first 6947
_journal_page_last 6948
_journal_paper_doi 10.1021/ja016077k
_journal_volume 123
_journal_year 2001
_chemical_formula_sum 'C28 H27 F3 O2'
_chemical_formula_weight 452.50
_chemical_name_systematic
; 
 (3R*,4R*)-3,4-epoxy-4-(hydroxydiphenyl)methyl-1-phenyl
-3-trifluoromethyloct-1-ene 
;
_space_group_IT_number 14
_symmetry_cell_setting monoclinic
_symmetry_space_group_name_Hall '-P 2yn'
_symmetry_space_group_name_H-M 'P 1 21/n 1'
_atom_sites_solution_hydrogens geom
_atom_sites_solution_primary direct
_atom_sites_solution_secondary difmap
_audit_creation_method SHELXL-97
_cell_angle_alpha 90.00
_cell_angle_beta 96.5680(10)
_cell_angle_gamma 90.00
_cell_formula_units_Z 4
_cell_length_a 9.2360(4)
_cell_length_b 9.8058(5)
_cell_length_c 26.6954(13)
_cell_measurement_reflns_used 6769
_cell_measurement_temperature 293(2)
_cell_measurement_theta_max 29.434
_cell_measurement_theta_min 2.2145
_cell_volume 2401.8(2)
_computing_structure_refinement 'SHELXL-97 (Sheldrick, 1997)'
_computing_structure_solution 'SHELXS-97 (Sheldrick, 1990)'
_diffrn_ambient_temperature 293(2)
_diffrn_detector_area_resol_mean 8.366
_diffrn_measured_fraction_theta_full 0.958
_diffrn_measured_fraction_theta_max 0.958
_diffrn_measurement_device_type 'CCD area detector'
_diffrn_measurement_method 'phi and omega scans'
_diffrn_radiation_monochromator graphite
_diffrn_radiation_source 'fine-focus sealed tube'
_diffrn_radiation_type MoK\a
_diffrn_radiation_wavelength 0.71073
_diffrn_reflns_av_R_equivalents 0.0207
_diffrn_reflns_av_sigmaI/netI 0.0214
_diffrn_reflns_limit_h_max 12
_diffrn_reflns_limit_h_min -12
_diffrn_reflns_limit_k_max 13
_diffrn_reflns_limit_k_min -10
_diffrn_reflns_limit_l_max 29
_diffrn_reflns_limit_l_min -36
_diffrn_reflns_number 18961
_diffrn_reflns_theta_full 30.02
_diffrn_reflns_theta_max 30.02
_diffrn_reflns_theta_min 1.54
_diffrn_standards_decay_% 0
_diffrn_standards_interval_time 563
_diffrn_standards_number 247
_exptl_absorpt_coefficient_mu 0.093
_exptl_absorpt_correction_T_max 0.971826
_exptl_absorpt_correction_T_min 0.742464
_exptl_absorpt_correction_type empirical
_exptl_crystal_colour colorless
_exptl_crystal_density_diffrn 1.251
_exptl_crystal_description prism
_exptl_crystal_F_000 952
_exptl_crystal_size_max 0.5
_exptl_crystal_size_mid 0.5
_exptl_crystal_size_min 0.3
_refine_diff_density_max 0.462
_refine_diff_density_min -0.520
_refine_diff_density_rms 0.071
_refine_ls_extinction_coef 0.0007(16)
_refine_ls_extinction_expression Fc^*^=kFc[1+0.001xFc^2^\l^3^/sin(2\q)]^-1/4^
_refine_ls_extinction_method SHELXL
_refine_ls_goodness_of_fit_ref 1.011
_refine_ls_hydrogen_treatment mixed
_refine_ls_matrix_type full
_refine_ls_number_parameters 300
_refine_ls_number_reflns 6715
_refine_ls_number_restraints 0
_refine_ls_restrained_S_all 1.011
_refine_ls_R_factor_all 0.0864
_refine_ls_R_factor_gt 0.0649
_refine_ls_shift/su_max 0.039
_refine_ls_shift/su_mean 0.006
_refine_ls_structure_factor_coef Fsqd
_refine_ls_weighting_details 'calc w=1/[\s^2^(Fo^2^)+(0.1429P)^2^+0.0000P] where P=(Fo^2^+2Fc^2^)/3'
_refine_ls_weighting_scheme calc
_refine_ls_wR_factor_gt 0.1878
_refine_ls_wR_factor_ref 0.2085
_reflns_number_gt 4474
_reflns_number_total 6715
_reflns_threshold_expression >2sigma(I)
_cod_data_source_file ja016077k_s2_2.cif
_cod_data_source_block 3m
_cod_database_code 4115619

loop_
_symmetry_equiv_pos_as_xyz
'x, y, z'
'-x+1/2, y+1/2, -z+1/2'
'-x, -y, -z'
'x-1/2, -y-1/2, z-1/2'

loop_
_atom_site_label
_atom_site_type_symbol
_atom_site_fract_x
_atom_site_fract_y
_atom_site_fract_z
_atom_site_U_iso_or_equiv
_atom_site_adp_type
_atom_site_occupancy
_atom_site_symmetry_multiplicity
_atom_site_calc_flag
_atom_site_refinement_flags
O1 O 0.96614(11) 0.58992(10) 0.07750(4) 0.0478(3) Uani 1 1 d .
O2 O 0.91422(13) 0.62988(12) 0.17574(4) 0.0537(3) Uani 1 1 d .
H2 H 0.8272 0.6208 0.1662 0.080 Uiso 1 1 calc R
C1 C 0.95139(15) 0.72937(14) 0.09410(5) 0.0408(3) Uani 1 1 d .
C2 C 0.96888(16) 0.74665(14) 0.15208(5) 0.0414(3) Uani 1 1 d .
C3 C 1.13221(15) 0.76094(14) 0.17031(5) 0.0420(3) Uani 1 1 d .
C4 C 0.88017(15) 0.86762(16) 0.16799(5) 0.0454(3) Uani 1 1 d .
C5 C 1.03376(17) 0.83400(15) 0.06594(5) 0.0475(3) Uani 1 1 d .
H5A H 0.9717 0.8623 0.0360 0.057 Uiso 1 1 calc R
H5B H 1.0523 0.9137 0.0872 0.057 Uiso 1 1 calc R
F2 F 0.63814(13) 0.66371(15) 0.11888(5) 0.0896(4) Uani 1 1 d .
C6 C 0.82741(16) 0.65219(16) 0.06490(5) 0.0473(3) Uani 1 1 d .
F1 F 0.73979(14) 0.47047(14) 0.11394(5) 0.0844(4) Uani 1 1 d .
C7 C 0.86270(19) 0.65678(17) -0.02629(5) 0.0528(4) Uani 1 1 d .
H7 H 0.9521 0.6143 -0.0177 0.063 Uiso 1 1 calc R
C8 C 0.82088(19) 0.68687(16) -0.08012(5) 0.0519(4) Uani 1 1 d .
C9 C 1.19828(18) 0.88664(17) 0.18116(6) 0.0535(4) Uani 1 1 d .
H9 H 1.1420 0.9655 0.1788 0.064 Uiso 1 1 calc R
C10 C 0.78443(18) 0.68484(18) 0.01054(6) 0.0534(4) Uani 1 1 d .
H10 H 0.6955 0.7283 0.0021 0.064 Uiso 1 1 calc R
C11 C 1.21981(18) 0.64604(17) 0.17458(6) 0.0533(4) Uani 1 1 d .
H11 H 1.1782 0.5608 0.1676 0.064 Uiso 1 1 calc R
C12 C 0.88196(18) 0.89301(19) 0.21933(6) 0.0560(4) Uani 1 1 d .
H12 H 0.9390 0.8387 0.2423 0.067 Uiso 1 1 calc R
C13 C 1.17793(19) 0.7845(2) 0.05022(6) 0.0598(4) Uani 1 1 d .
H13A H 1.2463 0.7704 0.0802 0.072 Uiso 1 1 calc R
H13B H 1.1628 0.6974 0.0332 0.072 Uiso 1 1 calc R
C14 C 0.7014(2) 0.5841(2) 0.08834(7) 0.0632(5) Uani 1 1 d .
F3 F 0.59662(15) 0.54583(18) 0.05206(5) 0.1022(5) Uani 1 1 d .
C15 C 0.6768(2) 0.6866(2) -0.10130(6) 0.0647(5) Uani 1 1 d .
H15 H 0.6030 0.6682 -0.0813 0.078 Uiso 1 1 calc R
C16 C 1.43254(19) 0.7805(2) 0.19931(7) 0.0648(5) Uani 1 1 d .
H16 H 1.5324 0.7872 0.2087 0.078 Uiso 1 1 calc R
C17 C 1.3683(2) 0.6559(2) 0.18905(7) 0.0638(5) Uani 1 1 d .
H17 H 1.4251 0.5773 0.1918 0.077 Uiso 1 1 calc R
C18 C 0.8009(2) 0.9971(2) 0.23676(7) 0.0710(6) Uani 1 1 d .
H18 H 0.8029 1.0119 0.2712 0.085 Uiso 1 1 calc R
C19 C 0.7954(2) 0.94927(19) 0.13486(6) 0.0640(5) Uani 1 1 d .
H19 H 0.7920 0.9343 0.1003 0.077 Uiso 1 1 calc R
C20 C 0.9283(2) 0.71342(18) -0.11107(6) 0.0584(4) Uani 1 1 d .
H20 H 1.0257 0.7130 -0.0976 0.070 Uiso 1 1 calc R
C21 C 0.8919(3) 0.74058(19) -0.16195(7) 0.0697(5) Uani 1 1 d .
H21 H 0.9650 0.7586 -0.1823 0.084 Uiso 1 1 calc R
C22 C 0.7501(3) 0.7410(2) -0.18230(7) 0.0735(6) Uani 1 1 d .
H22 H 0.7259 0.7594 -0.2164 0.088 Uiso 1 1 calc R
C23 C 1.3467(2) 0.8955(2) 0.19547(8) 0.0653(5) Uani 1 1 d .
H23 H 1.3890 0.9804 0.2026 0.078 Uiso 1 1 calc R
C24 C 0.6426(3) 0.7138(2) -0.15201(7) 0.0763(6) Uani 1 1 d .
H24 H 0.5456 0.7137 -0.1659 0.092 Uiso 1 1 calc R
C25 C 0.7182(2) 1.0777(2) 0.20372(9) 0.0829(7) Uani 1 1 d .
H25 H 0.6643 1.1485 0.2155 0.100 Uiso 1 1 calc R
C26 C 1.2434(3) 0.8837(3) 0.01564(10) 0.0914(7) Uani 1 1 d .
H26A H 1.1730 0.9002 -0.0136 0.110 Uiso 1 1 calc R
H26B H 1.2608 0.9697 0.0332 0.110 Uiso 1 1 calc R
C27 C 0.7138(3) 1.0553(2) 0.15294(9) 0.0856(7) Uani 1 1 d .
H27 H 0.6565 1.1107 0.1304 0.103 Uiso 1 1 calc R
C28 C 1.3800(4) 0.8378(4) -0.00174(15) 0.1374(14) Uani 1 1 d .
H28A H 1.4574 0.8448 0.0254 0.206 Uiso 1 1 calc R
H28B H 1.4021 0.8938 -0.0294 0.206 Uiso 1 1 calc R
H28C H 1.3702 0.7446 -0.0126 0.206 Uiso 1 1 calc R

loop_
_atom_site_aniso_label
_atom_site_aniso_U_11
_atom_site_aniso_U_22
_atom_site_aniso_U_33
_atom_site_aniso_U_23
_atom_site_aniso_U_13
_atom_site_aniso_U_12
O1 0.0560(6) 0.0458(6) 0.0427(5) -0.0025(4) 0.0104(4) 0.0090(4)
O2 0.0592(6) 0.0578(7) 0.0448(5) 0.0093(4) 0.0094(5) -0.0096(5)
C1 0.0453(7) 0.0426(7) 0.0354(6) 0.0008(5) 0.0093(5) 0.0064(5)
C2 0.0465(7) 0.0437(7) 0.0348(6) 0.0024(5) 0.0083(5) 0.0017(5)
C3 0.0459(7) 0.0468(7) 0.0339(6) 0.0029(5) 0.0071(5) 0.0042(5)
C4 0.0410(7) 0.0553(8) 0.0409(7) -0.0059(6) 0.0091(5) 0.0031(6)
C5 0.0552(8) 0.0498(8) 0.0388(7) 0.0077(5) 0.0105(6) 0.0039(6)
F2 0.0699(7) 0.1131(11) 0.0937(9) -0.0197(7) 0.0432(7) -0.0065(6)
C6 0.0495(8) 0.0557(8) 0.0379(6) -0.0055(6) 0.0100(6) 0.0048(6)
F1 0.0899(8) 0.0782(8) 0.0872(9) 0.0114(6) 0.0184(7) -0.0234(6)
C7 0.0623(9) 0.0572(9) 0.0384(7) -0.0022(6) 0.0029(6) 0.0104(7)
C8 0.0679(10) 0.0497(8) 0.0377(7) -0.0039(6) 0.0037(6) 0.0105(7)
C9 0.0512(8) 0.0464(8) 0.0639(9) 0.0033(6) 0.0109(7) 0.0041(6)
C10 0.0523(8) 0.0662(10) 0.0413(7) -0.0049(6) 0.0032(6) 0.0096(7)
C11 0.0586(9) 0.0480(8) 0.0520(8) -0.0029(6) 0.0004(7) 0.0074(7)
C12 0.0497(8) 0.0759(11) 0.0434(8) -0.0106(7) 0.0093(6) -0.0021(7)
C13 0.0545(9) 0.0752(11) 0.0521(9) 0.0118(8) 0.0169(7) 0.0052(8)
C14 0.0602(10) 0.0770(12) 0.0532(9) -0.0083(8) 0.0094(7) -0.0123(8)
F3 0.0820(8) 0.1480(13) 0.0734(8) -0.0040(8) -0.0047(6) -0.0501(9)
C15 0.0672(11) 0.0786(12) 0.0475(9) -0.0075(8) 0.0032(7) 0.0117(9)
C16 0.0454(8) 0.0787(12) 0.0697(11) -0.0026(9) 0.0045(8) 0.0045(8)
C17 0.0564(9) 0.0637(11) 0.0696(11) -0.0016(8) 0.0000(8) 0.0191(8)
C18 0.0550(10) 0.1002(15) 0.0593(10) -0.0352(10) 0.0127(8) -0.0001(9)
C19 0.0694(11) 0.0707(11) 0.0516(9) -0.0097(8) 0.0054(8) 0.0248(9)
C20 0.0707(10) 0.0584(10) 0.0463(8) -0.0006(7) 0.0075(7) 0.0019(8)
C21 0.1037(16) 0.0609(11) 0.0463(9) 0.0049(7) 0.0160(9) -0.0009(9)
C22 0.1149(17) 0.0629(11) 0.0400(8) 0.0021(7) -0.0031(9) 0.0171(10)
C23 0.0534(9) 0.0607(10) 0.0824(12) -0.0023(8) 0.0107(8) -0.0082(8)
C24 0.0855(14) 0.0851(14) 0.0530(10) -0.0093(9) -0.0150(9) 0.0235(11)
C25 0.0679(12) 0.0925(15) 0.0893(15) -0.0405(12) 0.0125(11) 0.0195(11)
C26 0.0857(15) 0.1006(17) 0.0947(16) 0.0274(13) 0.0404(13) 0.0005(13)
C27 0.0849(14) 0.0892(15) 0.0813(14) -0.0125(11) 0.0034(11) 0.0438(12)
C28 0.099(2) 0.169(3) 0.157(3) 0.044(2) 0.070(2) 0.003(2)

loop_
_atom_type_symbol
_atom_type_description
_atom_type_scat_dispersion_real
_atom_type_scat_dispersion_imag
_atom_type_scat_source
C C 0.0033 0.0016 'International Tables Vol C Tables 4.2.6.8 and 6.1.1.4'
H H 0.0000 0.0000 'International Tables Vol C Tables 4.2.6.8 and 6.1.1.4'
O O 0.0106 0.0060 'International Tables Vol C Tables 4.2.6.8 and 6.1.1.4'
F F 0.0171 0.0103 'International Tables Vol C Tables 4.2.6.8 and 6.1.1.4'

loop_
_geom_angle_atom_site_label_1
_geom_angle_atom_site_label_2
_geom_angle_atom_site_label_3
_geom_angle
C6 O1 C1 63.52(9)
O1 C1 C6 57.46(9)
O1 C1 C5 114.49(11)
C6 C1 C5 118.26(11)
O1 C1 C2 114.00(10)
C6 C1 C2 123.83(12)
C5 C1 C2 114.73(12)
O2 C2 C4 105.76(11)
O2 C2 C3 108.47(11)
C4 C2 C3 112.27(11)
O2 C2 C1 110.67(11)
C4 C2 C1 111.40(11)
C3 C2 C1 108.24(11)
C11 C3 C9 117.76(14)
C11 C3 C2 119.67(13)
C9 C3 C2 122.53(12)
C19 C4 C12 118.20(14)
C19 C4 C2 123.98(13)
C12 C4 C2 117.78(14)
C13 C5 C1 115.03(13)
O1 C6 C10 116.93(12)
O1 C6 C1 59.02(9)
C10 C6 C1 119.64(13)
O1 C6 C14 114.87(14)
C10 C6 C14 111.05(13)
C1 C6 C14 124.88(12)
C10 C7 C8 125.59(15)
C15 C8 C20 118.46(15)
C15 C8 C7 121.99(16)
C20 C8 C7 119.54(15)
C23 C9 C3 120.71(15)
C7 C10 C6 125.01(15)
C17 C11 C3 121.14(16)
C18 C12 C4 121.31(17)
C26 C13 C5 112.75(16)
F2 C14 F1 106.82(15)
F2 C14 F3 106.19(16)
F1 C14 F3 105.26(16)
F2 C14 C6 114.00(16)
F1 C14 C6 113.75(16)
F3 C14 C6 110.20(14)
C24 C15 C8 120.09(19)
C17 C16 C23 118.88(16)
C16 C17 C11 120.60(15)
C25 C18 C12 120.03(17)
C4 C19 C27 120.08(17)
C8 C20 C21 120.66(18)
C22 C21 C20 120.4(2)
C21 C22 C24 119.44(16)
C16 C23 C9 120.91(17)
C22 C24 C15 120.94(19)
C18 C25 C27 120.13(18)
C28 C26 C13 114.5(2)
C25 C27 C19 120.2(2)

loop_
_geom_bond_atom_site_label_1
_geom_bond_atom_site_label_2
_geom_bond_distance
O1 C6 1.4244(18)
O1 C1 1.4486(17)
O2 C2 1.4274(17)
C1 C6 1.512(2)
C1 C5 1.5255(19)
C1 C2 1.5471(18)
C2 C4 1.529(2)
C2 C3 1.538(2)
C3 C11 1.384(2)
C3 C9 1.391(2)
C4 C19 1.370(2)
C4 C12 1.391(2)
C5 C13 1.521(2)
F2 C14 1.313(2)
C6 C10 1.495(2)
C6 C14 1.535(2)
F1 C14 1.334(2)
C7 C10 1.314(2)
C7 C8 1.475(2)
C8 C15 1.385(3)
C8 C20 1.386(2)
C9 C23 1.383(2)
C11 C17 1.385(3)
C12 C18 1.378(2)
C13 C26 1.514(3)
C14 F3 1.342(2)
C15 C24 1.380(3)
C16 C17 1.373(3)
C16 C23 1.376(3)
C18 C25 1.354(3)
C19 C27 1.402(2)
C20 C21 1.387(2)
C21 C22 1.359(3)
C22 C24 1.376(3)
C25 C27 1.369(3)
C26 C28 1.464(4)
